data_4128542
loop_
_publ_author_name
'Takaishi, Kazuto'
'Hinoide, Sakiko'
'Matsumoto, Tomoki'
'Ema, Tadashi'

_publ_section_title
;
 Axially Chiral <i>peri</i>-Xanthenoxanthenes as a Circularly Polarized
 Luminophore.
;
_journal_issue 30
_journal_name_full 'Journal of the American Chemical Society'
_journal_page_first 11852
_journal_page_last 11857
_journal_paper_doi 10.1021/jacs.9b06240
_journal_volume 141
_journal_year 2019
_chemical_absolute_configuration rm
_chemical_formula_moiety 'C42 H22 O6'
_chemical_formula_sum 'C42 H22 O6'
_chemical_formula_weight 622.59
_space_group_crystal_system monoclinic
_space_group_IT_number 4
_space_group_name_Hall 'P 2yb'
_space_group_name_H-M_alt 'P 1 21 1'
_atom_sites_solution_hydrogens geom
_atom_sites_solution_primary direct
_atom_sites_solution_secondary difmap
_audit_creation_method SHELXL-2018/3
_cell_angle_alpha 90
_cell_angle_beta 90.028(6)
_cell_angle_gamma 90
_cell_formula_units_Z 4
_cell_length_a 8.2394(4)
_cell_length_b 28.4962(12)
_cell_length_c 12.2667(5)
_cell_measurement_reflns_used 25874
_cell_measurement_temperature 100(2)
_cell_measurement_theta_max 68.19
_cell_measurement_theta_min 3.10
_cell_volume 2880.1(2)
_computing_cell_refinement 'RAPID AUTO (Rigaku, 2010)'
_computing_data_collection 'RAPID AUTO (Rigaku, 2010)'
_computing_data_reduction 'RAPID AUTO (Rigaku, 2010)'
_computing_molecular_graphics 'CrystalStructure 4.3.2 (Rigaku, 2019)'
_computing_publication_material 'CrystalStructure 4.3.2 (Rigaku, 2019)'
_computing_structure_refinement 'SHELXL-2018/3 (Sheldrick, 2018)'
_computing_structure_solution 'SHELXT 2018/2 (Sheldrick, 2018)'
_diffrn_ambient_temperature 100(2)
_diffrn_detector_area_resol_mean 10.000
_diffrn_measured_fraction_theta_full 0.985
_diffrn_measured_fraction_theta_max 0.984
_diffrn_measurement_device_type 'Rigaku Varimax with RAPID'
_diffrn_measurement_method '\w scans'
_diffrn_radiation_type CuK\a
_diffrn_radiation_wavelength 1.54187
_diffrn_reflns_av_R_equivalents 0.0359
_diffrn_reflns_av_unetI/netI 0.0483
_diffrn_reflns_Laue_measured_fraction_full 0.985
_diffrn_reflns_Laue_measured_fraction_max 0.984
_diffrn_reflns_limit_h_max 9
_diffrn_reflns_limit_h_min -9
_diffrn_reflns_limit_k_max 34
_diffrn_reflns_limit_k_min -33
_diffrn_reflns_limit_l_max 14
_diffrn_reflns_limit_l_min -14
_diffrn_reflns_number 33189
_diffrn_reflns_point_group_measured_fraction_full 0.978
_diffrn_reflns_point_group_measured_fraction_max 0.976
_diffrn_reflns_theta_full 67.687
_diffrn_reflns_theta_max 68.185
_diffrn_reflns_theta_min 3.102
_diffrn_source 'rotating anode X-ray generator'
_exptl_absorpt_coefficient_mu 0.780
_exptl_absorpt_correction_T_max 0.984
_exptl_absorpt_correction_T_min 0.811
_exptl_absorpt_correction_type multi-scan
_exptl_absorpt_process_details 'ABSCOR (Rigaku, 1995)'
_exptl_crystal_colour yellow
_exptl_crystal_density_diffrn 1.436
_exptl_crystal_density_method 'not measured'
_exptl_crystal_description platelet
_exptl_crystal_F_000 1288
_exptl_crystal_size_max 0.220
_exptl_crystal_size_mid 0.100
_exptl_crystal_size_min 0.020
_refine_diff_density_max 0.228
_refine_diff_density_min -0.158
_refine_diff_density_rms 0.038
_refine_ls_abs_structure_details
;
 Flack x determined using 3942 quotients [(I+)-(I-)]/[(I+)+(I-)]
 (Parsons, Flack and Wagner, Acta Cryst. B69 (2013) 249-259).
;
_refine_ls_abs_structure_Flack 0.02(5)
_refine_ls_extinction_method none
_refine_ls_goodness_of_fit_ref 1.011
_refine_ls_hydrogen_treatment constr
_refine_ls_matrix_type full
_refine_ls_number_parameters 866
_refine_ls_number_reflns 10300
_refine_ls_number_restraints 1
_refine_ls_restrained_S_all 1.011
_refine_ls_R_factor_all 0.0410
_refine_ls_R_factor_gt 0.0348
_refine_ls_shift/su_max 0.000
_refine_ls_shift/su_mean 0.000
_refine_ls_structure_factor_coef Fsqd
_refine_ls_weighting_details 'w=1/[\s^2^(Fo^2^)+(0.0495P)^2^] where P=(Fo^2^+2Fc^2^)/3'
_refine_ls_weighting_scheme calc
_refine_ls_wR_factor_gt 0.0785
_refine_ls_wR_factor_ref 0.0817
_reflns_Friedel_coverage 0.942
_reflns_Friedel_fraction_full 0.971
_reflns_Friedel_fraction_max 0.968
_reflns_number_gt 9281
_reflns_number_total 10300
_reflns_threshold_expression 'I > 2\s(I)'
_cod_data_source_file ja9b06240_si_001.cif
_cod_data_source_block shelxl
_cod_original_sg_symbol_H-M 'P 21'
_cod_database_code 4128542
_shelx_shelxl_version_number 2018/3
_shelx_space_group_comment
;
The symmetry employed for this shelxl refinement is uniquely defined
by the following loop, which should always be used as a source of
symmetry information in preference to the above space-group names.
They are only intended as comments.
;
_shelx_estimated_absorpt_t_min 0.847
_shelx_estimated_absorpt_t_max 0.985

loop_
_space_group_symop_operation_xyz
'x, y, z'
'-x, y+1/2, -z'

loop_
_atom_site_label
_atom_site_type_symbol
_atom_site_fract_x
_atom_site_fract_y
_atom_site_fract_z
_atom_site_U_iso_or_equiv
_atom_site_adp_type
_atom_site_occupancy
_atom_site_site_symmetry_order
_atom_site_calc_flag
_atom_site_refinement_flags_posn
_atom_site_refinement_flags_adp
O1 O 0.8247(3) 0.59674(8) 0.43013(18) 0.0207(5) Uani 1 1 d . .
O2 O 0.6182(3) 0.49942(7) 0.74423(18) 0.0204(5) Uani 1 1 d . .
O3 O 0.8171(3) 0.54018(8) 0.25138(18) 0.0211(5) Uani 1 1 d . .
O4 O 0.5768(3) 0.51100(8) 0.17546(19) 0.0243(5) Uani 1 1 d . .
O5 O 0.6112(3) 0.55660(8) 0.92141(19) 0.0214(5) Uani 1 1 d . .
O6 O 0.4327(3) 0.62047(8) 0.93513(19) 0.0251(5) Uani 1 1 d . .
O7 O 0.1220(3) 0.50070(8) 0.00709(18) 0.0216(5) Uani 1 1 d . .
O8 O 0.3223(3) 0.40042(8) 0.31753(18) 0.0210(5) Uani 1 1 d . .
O9 O 0.1018(3) 0.44376(8) -0.16998(18) 0.0213(5) Uani 1 1 d . .
O10 O -0.0832(3) 0.38136(8) -0.17909(19) 0.0231(5) Uani 1 1 d . .
O11 O 0.3109(3) 0.45538(8) 0.49990(18) 0.0210(5) Uani 1 1 d . .
O12 O 0.0691(3) 0.48402(8) 0.57395(18) 0.0220(5) Uani 1 1 d . .
C1 C 0.7272(4) 0.53288(11) 0.5403(3) 0.0175(7) Uani 1 1 d . .
C2 C 0.7753(4) 0.55069(11) 0.4421(3) 0.0197(7) Uani 1 1 d . .
C3 C 0.7727(4) 0.52144(11) 0.3502(3) 0.0195(7) Uani 1 1 d . .
C4 C 0.7319(4) 0.47446(11) 0.3567(3) 0.0176(7) Uani 1 1 d . .
C5 C 0.6826(4) 0.45504(11) 0.4602(3) 0.0175(7) Uani 1 1 d . .
C6 C 0.6319(4) 0.40819(11) 0.4775(3) 0.0211(7) Uani 1 1 d . .
H6 H 0.631123 0.386736 0.418233 0.025 Uiso 1 1 calc R U
C7 C 0.5837(4) 0.39336(11) 0.5792(3) 0.0228(8) Uani 1 1 d . .
H7 H 0.552225 0.361572 0.589134 0.027 Uiso 1 1 calc R U
C8 C 0.5799(4) 0.42413(12) 0.6689(3) 0.0213(7) Uani 1 1 d . .
H8 H 0.545940 0.413407 0.738532 0.026 Uiso 1 1 calc R U
C9 C 0.6258(4) 0.46948(11) 0.6539(3) 0.0159(7) Uani 1 1 d . .
C10 C 0.6786(4) 0.48559(11) 0.5507(3) 0.0174(7) Uani 1 1 d . .
C11 C 0.7237(4) 0.56223(11) 0.6351(3) 0.0188(7) Uani 1 1 d . .
C12 C 0.6700(4) 0.54510(11) 0.7324(3) 0.0189(7) Uani 1 1 d . .
C13 C 0.6660(4) 0.57483(11) 0.8235(3) 0.0195(7) Uani 1 1 d . .
C14 C 0.7191(4) 0.62113(11) 0.8183(3) 0.0191(7) Uani 1 1 d . .
C15 C 0.7742(4) 0.63993(11) 0.7161(3) 0.0192(7) Uani 1 1 d . .
C16 C 0.8231(4) 0.68707(11) 0.6991(3) 0.0228(8) Uani 1 1 d . .
H16 H 0.818414 0.708938 0.757492 0.027 Uiso 1 1 calc R U
C17 C 0.8773(4) 0.70112(12) 0.5986(3) 0.0264(8) Uani 1 1 d . .
H17 H 0.913019 0.732572 0.589405 0.032 Uiso 1 1 calc R U
C18 C 0.8819(4) 0.67040(11) 0.5080(3) 0.0238(8) Uani 1 1 d . .
H18 H 0.921094 0.680721 0.439255 0.029 Uiso 1 1 calc R U
C19 C 0.8286(4) 0.62570(11) 0.5223(3) 0.0206(7) Uani 1 1 d . .
C20 C 0.7763(4) 0.60925(11) 0.6251(3) 0.0194(7) Uani 1 1 d . .
C21 C 0.6858(4) 0.54927(12) 0.1809(3) 0.0251(8) Uani 1 1 d . .
H21A H 0.727810 0.556042 0.106999 0.030 Uiso 1 1 calc R U
H21B H 0.626897 0.577432 0.206807 0.030 Uiso 1 1 calc R U
C22 C 0.7298(4) 0.44771(12) 0.2521(3) 0.0206(7) Uani 1 1 d . .
C23 C 0.6525(4) 0.46767(12) 0.1640(3) 0.0210(7) Uani 1 1 d . .
C24 C 0.6402(4) 0.44516(13) 0.0627(3) 0.0267(8) Uani 1 1 d . .
H24 H 0.586744 0.460162 0.003567 0.032 Uiso 1 1 calc R U
C25 C 0.7054(5) 0.40160(13) 0.0498(3) 0.0292(8) Uani 1 1 d . .
H25 H 0.694039 0.385864 -0.018014 0.035 Uiso 1 1 calc R U
C26 C 0.7896(4) 0.37949(13) 0.1360(3) 0.0269(8) Uani 1 1 d . .
C27 C 0.8596(5) 0.33416(14) 0.1229(4) 0.0355(10) Uani 1 1 d . .
H27 H 0.846038 0.317964 0.055785 0.043 Uiso 1 1 calc R U
C28 C 0.9458(5) 0.31358(13) 0.2049(4) 0.0371(10) Uani 1 1 d . .
H28 H 0.988262 0.282835 0.195979 0.045 Uiso 1 1 calc R U
C29 C 0.9713(5) 0.33814(13) 0.3029(3) 0.0330(9) Uani 1 1 d . .
H29 H 1.034602 0.324254 0.359064 0.040 Uiso 1 1 calc R U
C30 C 0.9063(4) 0.38169(12) 0.3182(3) 0.0247(8) Uani 1 1 d . .
H30 H 0.927237 0.398018 0.384234 0.030 Uiso 1 1 calc R U
C31 C 0.8080(4) 0.40300(12) 0.2373(3) 0.0236(8) Uani 1 1 d . .
C32 C 0.4519(4) 0.57140(12) 0.9483(3) 0.0256(8) Uani 1 1 d . .
H32A H 0.372923 0.554853 0.901147 0.031 Uiso 1 1 calc R U
H32B H 0.428230 0.562829 1.024929 0.031 Uiso 1 1 calc R U
C33 C 0.7054(4) 0.64874(11) 0.9217(3) 0.0210(7) Uani 1 1 d . .
C34 C 0.5609(4) 0.64660(12) 0.9779(3) 0.0232(8) Uani 1 1 d . .
C35 C 0.5352(4) 0.67104(12) 1.0761(3) 0.0275(8) Uani 1 1 d . .
H35 H 0.433878 0.668921 1.112745 0.033 Uiso 1 1 calc R U
C36 C 0.6571(5) 0.69776(13) 1.1180(3) 0.0286(8) Uani 1 1 d . .
H36 H 0.638743 0.715044 1.183043 0.034 Uiso 1 1 calc R U
C37 C 0.8102(4) 0.70037(12) 1.0670(3) 0.0244(8) Uani 1 1 d . .
C38 C 0.9394(5) 0.72702(12) 1.1113(3) 0.0289(9) Uani 1 1 d . .
H38 H 0.921888 0.744543 1.176079 0.035 Uiso 1 1 calc R U
C39 C 1.0880(5) 0.72811(12) 1.0632(3) 0.0300(9) Uani 1 1 d . .
H39 H 1.172375 0.746701 1.093566 0.036 Uiso 1 1 calc R U
C40 C 1.1166(4) 0.70152(12) 0.9679(3) 0.0270(8) Uani 1 1 d . .
H40 H 1.221388 0.701417 0.935687 0.032 Uiso 1 1 calc R U
C41 C 0.9939(4) 0.67590(11) 0.9219(3) 0.0221(7) Uani 1 1 d . .
H41 H 1.014761 0.658273 0.857627 0.027 Uiso 1 1 calc R U
C42 C 0.8368(4) 0.67518(11) 0.9681(3) 0.0226(7) Uani 1 1 d . .
C43 C 0.2236(4) 0.43665(11) 0.1142(3) 0.0182(7) Uani 1 1 d . .
C44 C 0.1691(4) 0.45454(11) 0.0181(3) 0.0204(7) Uani 1 1 d . .
C45 C 0.1601(4) 0.42516(11) -0.0732(3) 0.0190(7) Uani 1 1 d . .
C46 C 0.2102(4) 0.37874(11) -0.0706(3) 0.0198(7) Uani 1 1 d . .
C47 C 0.2689(4) 0.35918(12) 0.0312(3) 0.0206(7) Uani 1 1 d . .
C48 C 0.3175(4) 0.31196(12) 0.0459(3) 0.0226(8) Uani 1 1 d . .
H48 H 0.311441 0.290531 -0.013301 0.027 Uiso 1 1 calc R U
C49 C 0.3734(4) 0.29701(12) 0.1458(3) 0.0248(8) Uani 1 1 d . .
H49 H 0.409521 0.265523 0.153449 0.030 Uiso 1 1 calc R U
C50 C 0.3786(4) 0.32712(12) 0.2372(3) 0.0240(8) Uani 1 1 d . .
H50 H 0.417746 0.316259 0.305500 0.029 Uiso 1 1 calc R U
C51 C 0.3258(4) 0.37241(11) 0.2247(3) 0.0196(7) Uani 1 1 d . .
C52 C 0.2731(4) 0.38938(11) 0.1228(3) 0.0188(7) Uani 1 1 d . .
C53 C 0.2280(4) 0.46536(11) 0.2099(3) 0.0178(7) Uani 1 1 d . .
C54 C 0.2741(4) 0.44681(11) 0.3080(3) 0.0178(7) Uani 1 1 d . .
C55 C 0.2700(4) 0.47492(12) 0.4009(3) 0.0193(7) Uani 1 1 d . .
C56 C 0.2309(4) 0.52244(11) 0.3962(3) 0.0192(7) Uani 1 1 d . .
C57 C 0.1847(4) 0.54293(11) 0.2931(3) 0.0184(7) Uani 1 1 d . .
C58 C 0.1368(4) 0.59010(11) 0.2771(3) 0.0197(7) Uani 1 1 d . .
H58 H 0.134942 0.611129 0.337150 0.024 Uiso 1 1 calc R U
C59 C 0.0928(4) 0.60580(12) 0.1749(3) 0.0228(8) Uani 1 1 d . .
H59 H 0.064045 0.637833 0.165648 0.027 Uiso 1 1 calc R U
C60 C 0.0893(4) 0.57596(11) 0.0846(3) 0.0211(7) Uani 1 1 d . .
H60 H 0.058199 0.587396 0.014927 0.025 Uiso 1 1 calc R U
C61 C 0.1317(4) 0.52998(11) 0.0985(3) 0.0179(7) Uani 1 1 d . .
C62 C 0.1817(4) 0.51273(11) 0.2015(3) 0.0189(7) Uani 1 1 d . .
C63 C -0.0607(4) 0.43056(11) -0.1921(3) 0.0221(7) Uani 1 1 d . .
H63A H -0.088892 0.439614 -0.267737 0.027 Uiso 1 1 calc R U
H63B H -0.134469 0.447537 -0.142149 0.027 Uiso 1 1 calc R U
C64 C 0.1879(4) 0.35144(11) -0.1731(3) 0.0205(7) Uani 1 1 d . .
C65 C 0.0400(4) 0.35463(12) -0.2254(3) 0.0223(7) Uani 1 1 d . .
C66 C 0.0047(4) 0.33108(12) -0.3232(3) 0.0237(8) Uani 1 1 d . .
H66 H -0.098826 0.334306 -0.356516 0.028 Uiso 1 1 calc R U
C67 C 0.1211(4) 0.30352(12) -0.3699(3) 0.0241(8) Uani 1 1 d . .
H67 H 0.096693 0.286610 -0.434603 0.029 Uiso 1 1 calc R U
C68 C 0.2784(4) 0.29980(12) -0.3227(3) 0.0227(8) Uani 1 1 d . .
C69 C 0.4011(4) 0.27283(12) -0.3730(3) 0.0254(8) Uani 1 1 d . .
H69 H 0.376451 0.255504 -0.437038 0.030 Uiso 1 1 calc R U
C70 C 0.5545(4) 0.27123(12) -0.3312(3) 0.0268(8) Uani 1 1 d . .
H70 H 0.635322 0.252531 -0.365251 0.032 Uiso 1 1 calc R U
C71 C 0.5922(4) 0.29743(12) -0.2372(3) 0.0255(8) Uani 1 1 d . .
H71 H 0.700005 0.297320 -0.209686 0.031 Uiso 1 1 calc R U
C72 C 0.4749(4) 0.32308(11) -0.1853(3) 0.0223(8) Uani 1 1 d . .
H72 H 0.502094 0.340066 -0.121153 0.027 Uiso 1 1 calc R U
C73 C 0.3136(4) 0.32472(11) -0.2255(3) 0.0209(7) Uani 1 1 d . .
C74 C 0.1776(4) 0.44555(12) 0.5678(3) 0.0245(8) Uani 1 1 d . .
H74A H 0.217295 0.437891 0.641914 0.029 Uiso 1 1 calc R U
H74B H 0.119153 0.417779 0.539358 0.029 Uiso 1 1 calc R U
C75 C 0.2263(4) 0.54771(11) 0.5024(3) 0.0194(7) Uani 1 1 d . .
C76 C 0.1462(4) 0.52717(11) 0.5894(3) 0.0197(7) Uani 1 1 d . .
C77 C 0.1336(4) 0.54819(12) 0.6921(3) 0.0230(8) Uani 1 1 d . .
H77 H 0.079817 0.532430 0.749974 0.028 Uiso 1 1 calc R U
C78 C 0.1994(4) 0.59151(13) 0.7082(3) 0.0258(8) Uani 1 1 d . .
H78 H 0.187432 0.606427 0.777030 0.031 Uiso 1 1 calc R U
C79 C 0.2852(4) 0.61458(12) 0.6239(3) 0.0229(8) Uani 1 1 d . .
C80 C 0.3557(4) 0.65945(13) 0.6406(3) 0.0282(8) Uani 1 1 d . .
H80 H 0.341544 0.674931 0.708530 0.034 Uiso 1 1 calc R U
C81 C 0.4432(5) 0.68051(13) 0.5606(3) 0.0315(9) Uani 1 1 d . .
H81 H 0.486011 0.711091 0.571769 0.038 Uiso 1 1 calc R U
C82 C 0.4708(4) 0.65718(12) 0.4611(3) 0.0275(8) Uani 1 1 d . .
H82 H 0.536087 0.671629 0.406852 0.033 Uiso 1 1 calc R U
C83 C 0.4050(4) 0.61416(12) 0.4419(3) 0.0226(8) Uani 1 1 d . .
H83 H 0.426453 0.598720 0.374815 0.027 Uiso 1 1 calc R U
C84 C 0.3041(4) 0.59187(11) 0.5214(3) 0.0205(7) Uani 1 1 d . .

loop_
_atom_site_aniso_label
_atom_site_aniso_U_11
_atom_site_aniso_U_22
_atom_site_aniso_U_33
_atom_site_aniso_U_23
_atom_site_aniso_U_13
_atom_site_aniso_U_12
O1 0.0272(13) 0.0183(11) 0.0167(12) 0.0000(10) 0.0029(10) -0.0033(9)
O2 0.0252(13) 0.0176(12) 0.0184(13) 0.0007(9) 0.0019(10) -0.0029(9)
O3 0.0222(12) 0.0246(12) 0.0165(13) 0.0031(10) 0.0001(9) -0.0033(10)
O4 0.0198(12) 0.0272(13) 0.0258(13) -0.0007(11) -0.0008(10) -0.0015(10)
O5 0.0236(12) 0.0240(12) 0.0168(13) 0.0016(10) 0.0022(10) 0.0001(9)
O6 0.0229(12) 0.0280(13) 0.0244(14) -0.0002(11) -0.0005(10) 0.0035(10)
O7 0.0260(13) 0.0185(12) 0.0203(13) 0.0017(10) -0.0008(10) 0.0034(9)
O8 0.0259(13) 0.0194(11) 0.0176(13) 0.0013(10) -0.0031(10) 0.0027(9)
O9 0.0241(12) 0.0227(12) 0.0170(13) 0.0032(10) -0.0031(10) 0.0001(9)
O10 0.0200(12) 0.0251(13) 0.0243(13) -0.0003(10) 0.0028(10) 0.0005(10)
O11 0.0213(12) 0.0248(13) 0.0168(13) 0.0036(10) -0.0010(9) 0.0024(9)
O12 0.0205(12) 0.0209(12) 0.0247(13) 0.0007(10) -0.0005(10) 0.0001(9)
C1 0.0132(16) 0.0182(17) 0.0209(19) 0.0005(14) -0.0001(13) 0.0011(12)
C2 0.0193(17) 0.0177(17) 0.022(2) -0.0001(14) 0.0026(14) 0.0004(13)
C3 0.0156(16) 0.0229(18) 0.0200(19) 0.0019(14) 0.0007(13) -0.0003(13)
C4 0.0144(16) 0.0201(17) 0.0183(18) -0.0023(14) -0.0011(13) 0.0005(13)
C5 0.0116(16) 0.0208(17) 0.0201(19) -0.0007(14) -0.0051(13) 0.0034(12)
C6 0.0174(17) 0.0207(18) 0.025(2) -0.0034(15) -0.0039(14) 0.0015(13)
C7 0.0225(18) 0.0141(17) 0.032(2) 0.0022(15) -0.0008(15) 0.0007(13)
C8 0.0210(18) 0.0237(18) 0.0193(19) 0.0041(14) -0.0006(14) -0.0014(13)
C9 0.0161(16) 0.0159(16) 0.0157(18) -0.0010(13) -0.0013(13) 0.0009(12)
C10 0.0137(16) 0.0173(16) 0.0211(19) 0.0008(13) -0.0030(13) 0.0004(12)
C11 0.0174(17) 0.0195(17) 0.0195(19) 0.0006(14) -0.0039(14) 0.0029(13)
C12 0.0177(17) 0.0154(17) 0.0235(19) 0.0031(14) -0.0035(14) 0.0004(13)
C13 0.0192(17) 0.0244(18) 0.0150(19) 0.0022(14) -0.0005(14) 0.0017(13)
C14 0.0168(16) 0.0200(17) 0.0206(19) -0.0026(14) -0.0026(14) 0.0027(13)
C15 0.0205(17) 0.0181(17) 0.0188(19) -0.0004(13) 0.0010(14) 0.0023(13)
C16 0.0278(19) 0.0165(17) 0.024(2) -0.0030(14) -0.0035(15) 0.0008(14)
C17 0.035(2) 0.0198(18) 0.025(2) 0.0025(15) -0.0003(16) -0.0042(15)
C18 0.032(2) 0.0180(18) 0.021(2) 0.0028(15) 0.0038(15) -0.0009(14)
C19 0.0234(18) 0.0201(18) 0.0183(19) -0.0039(14) -0.0007(14) 0.0013(13)
C20 0.0179(17) 0.0208(18) 0.0194(19) 0.0018(14) -0.0019(14) 0.0005(13)
C21 0.0263(19) 0.0254(19) 0.024(2) 0.0008(15) -0.0021(15) -0.0003(14)
C22 0.0191(17) 0.0219(17) 0.0209(19) -0.0022(14) 0.0030(14) -0.0034(13)
C23 0.0177(17) 0.0244(18) 0.021(2) -0.0009(14) 0.0026(14) -0.0025(13)
C24 0.0244(19) 0.034(2) 0.022(2) -0.0013(16) -0.0003(15) -0.0086(15)
C25 0.029(2) 0.039(2) 0.020(2) -0.0114(17) 0.0025(16) -0.0108(16)
C26 0.0230(19) 0.0272(19) 0.030(2) -0.0075(16) 0.0098(16) -0.0077(15)
C27 0.034(2) 0.028(2) 0.045(3) -0.0122(18) 0.0125(19) -0.0072(16)
C28 0.032(2) 0.024(2) 0.056(3) -0.0082(19) 0.012(2) 0.0024(16)
C29 0.029(2) 0.028(2) 0.041(3) 0.0044(18) 0.0083(17) 0.0052(16)
C30 0.0210(18) 0.0240(19) 0.029(2) -0.0032(15) 0.0031(15) -0.0031(14)
C31 0.0211(18) 0.0225(18) 0.027(2) -0.0044(15) 0.0048(15) -0.0048(13)
C32 0.0224(19) 0.0302(19) 0.024(2) -0.0001(16) 0.0038(15) 0.0012(14)
C33 0.0262(18) 0.0185(17) 0.0183(19) 0.0026(14) -0.0009(14) 0.0031(13)
C34 0.0253(19) 0.0240(18) 0.020(2) 0.0022(15) -0.0028(15) 0.0032(14)
C35 0.030(2) 0.027(2) 0.025(2) -0.0017(16) 0.0042(16) 0.0083(15)
C36 0.040(2) 0.0256(19) 0.020(2) -0.0051(15) -0.0016(16) 0.0097(16)
C37 0.035(2) 0.0163(17) 0.022(2) -0.0014(14) -0.0012(16) 0.0068(14)
C38 0.044(2) 0.0218(19) 0.021(2) -0.0031(15) -0.0097(17) 0.0039(16)
C39 0.037(2) 0.0192(18) 0.033(2) 0.0002(16) -0.0117(18) -0.0027(15)
C40 0.0296(19) 0.0215(18) 0.030(2) 0.0050(16) -0.0035(16) -0.0007(14)
C41 0.0281(19) 0.0189(17) 0.0194(19) 0.0013(14) -0.0011(14) 0.0021(14)
C42 0.0296(19) 0.0136(16) 0.024(2) 0.0017(14) -0.0022(15) 0.0035(13)
C43 0.0153(16) 0.0180(17) 0.0212(19) 0.0010(14) 0.0023(13) -0.0010(12)
C44 0.0199(18) 0.0203(18) 0.021(2) -0.0001(14) 0.0027(14) 0.0018(13)
C45 0.0188(17) 0.0244(18) 0.0138(18) 0.0037(14) -0.0008(13) -0.0001(13)
C46 0.0213(17) 0.0202(17) 0.0179(18) -0.0002(14) 0.0029(14) -0.0022(13)
C47 0.0179(17) 0.0245(18) 0.0195(19) 0.0021(14) 0.0001(14) -0.0030(13)
C48 0.0257(19) 0.0221(18) 0.020(2) -0.0023(15) 0.0005(14) -0.0013(14)
C49 0.028(2) 0.0191(17) 0.027(2) 0.0026(15) -0.0014(16) 0.0020(14)
C50 0.0274(19) 0.0216(18) 0.023(2) 0.0039(15) -0.0040(15) 0.0021(14)
C51 0.0200(17) 0.0210(17) 0.0179(19) -0.0004(14) -0.0023(14) -0.0016(13)
C52 0.0164(17) 0.0212(18) 0.0187(19) 0.0006(14) 0.0011(13) -0.0015(13)
C53 0.0147(16) 0.0192(17) 0.0196(18) 0.0000(14) 0.0028(13) -0.0021(12)
C54 0.0168(16) 0.0160(16) 0.0204(19) 0.0028(14) 0.0006(13) 0.0004(12)
C55 0.0158(16) 0.0236(18) 0.0184(19) 0.0017(14) -0.0006(13) -0.0006(13)
C56 0.0144(16) 0.0224(18) 0.0210(19) 0.0022(14) 0.0007(13) -0.0005(13)
C57 0.0131(16) 0.0206(17) 0.0213(19) -0.0015(14) 0.0021(13) -0.0020(13)
C58 0.0195(17) 0.0181(17) 0.0215(19) -0.0002(14) 0.0017(14) 0.0014(13)
C59 0.0224(18) 0.0171(17) 0.029(2) 0.0024(14) 0.0018(15) 0.0018(13)
C60 0.0201(18) 0.0244(18) 0.0189(19) 0.0059(14) 0.0030(14) 0.0007(13)
C61 0.0160(16) 0.0213(17) 0.0163(18) -0.0022(14) 0.0044(13) 0.0003(13)
C62 0.0138(16) 0.0227(18) 0.0203(19) 0.0036(14) 0.0002(13) -0.0021(13)
C63 0.0228(18) 0.0240(18) 0.0197(19) 0.0027(14) 0.0004(14) 0.0031(14)
C64 0.0239(18) 0.0181(16) 0.0196(19) 0.0019(14) 0.0009(14) -0.0011(13)
C65 0.0254(19) 0.0209(17) 0.0205(19) 0.0022(15) 0.0041(15) -0.0022(14)
C66 0.0262(19) 0.0226(18) 0.022(2) 0.0032(15) -0.0019(15) -0.0056(14)
C67 0.0301(19) 0.0212(18) 0.021(2) -0.0014(15) -0.0030(15) -0.0046(14)
C68 0.030(2) 0.0184(17) 0.0198(19) 0.0033(14) 0.0033(15) -0.0053(14)
C69 0.035(2) 0.0210(17) 0.0199(19) 0.0008(15) 0.0065(15) -0.0014(15)
C70 0.031(2) 0.0181(17) 0.031(2) 0.0031(16) 0.0088(16) 0.0031(14)
C71 0.0228(18) 0.0222(18) 0.031(2) 0.0060(15) 0.0046(15) -0.0013(14)
C72 0.0262(19) 0.0180(17) 0.023(2) 0.0054(14) -0.0006(15) -0.0015(13)
C73 0.0269(19) 0.0143(16) 0.0215(19) 0.0026(13) 0.0018(14) -0.0044(13)
C74 0.0264(19) 0.0225(18) 0.024(2) 0.0016(15) 0.0035(15) 0.0010(14)
C75 0.0156(17) 0.0213(18) 0.0211(19) 0.0002(14) -0.0021(13) 0.0029(13)
C76 0.0167(17) 0.0204(17) 0.0221(19) 0.0002(14) -0.0015(14) 0.0008(13)
C77 0.0230(18) 0.0260(18) 0.0201(19) 0.0017(15) 0.0012(14) 0.0027(14)
C78 0.029(2) 0.030(2) 0.019(2) -0.0065(15) -0.0019(15) 0.0072(15)
C79 0.0214(18) 0.0220(18) 0.025(2) -0.0014(15) -0.0027(15) 0.0036(14)
C80 0.030(2) 0.0259(19) 0.029(2) -0.0074(16) -0.0085(16) 0.0025(15)
C81 0.035(2) 0.0193(19) 0.040(2) -0.0014(16) -0.0056(18) -0.0048(15)
C82 0.0246(19) 0.0277(19) 0.030(2) 0.0046(16) -0.0049(16) -0.0043(15)
C83 0.0215(18) 0.0251(19) 0.021(2) 0.0005(15) -0.0013(15) 0.0027(14)
C84 0.0176(17) 0.0188(17) 0.025(2) -0.0013(14) -0.0029(14) 0.0033(13)

loop_
_atom_type_symbol
_atom_type_description
_atom_type_scat_dispersion_real
_atom_type_scat_dispersion_imag
_atom_type_scat_source
C C 0.0181 0.0091 'International Tables Vol C Tables 4.2.6.8 and 6.1.1.4'
H H 0.0000 0.0000 'International Tables Vol C Tables 4.2.6.8 and 6.1.1.4'
O O 0.0492 0.0322 'International Tables Vol C Tables 4.2.6.8 and 6.1.1.4'

loop_
_geom_angle_atom_site_label_1
_geom_angle_atom_site_label_2
_geom_angle_atom_site_label_3
_geom_angle
C2 O1 C19 118.7(2)
C12 O2 C9 118.6(2)
C3 O3 C21 114.1(3)
C23 O4 C21 113.9(3)
C13 O5 C32 113.1(2)
C34 O6 C32 113.6(3)
C44 O7 C61 118.3(2)
C54 O8 C51 119.0(2)
C45 O9 C63 112.9(2)
C65 O10 C63 113.5(3)
C55 O11 C74 114.3(3)
C76 O12 C74 113.6(2)
C2 C1 C10 121.1(3)
C2 C1 C11 120.3(3)
C10 C1 C11 118.5(3)
C1 C2 O1 122.2(3)
C1 C2 C3 118.9(3)
O1 C2 C3 118.9(3)
O3 C3 C4 119.5(3)
O3 C3 C2 118.3(3)
C4 C3 C2 122.2(3)
C3 C4 C5 119.4(3)
C3 C4 C22 116.6(3)
C5 C4 C22 123.8(3)
C10 C5 C6 117.2(3)
C10 C5 C4 117.5(3)
C6 C5 C4 125.3(3)
C7 C6 C5 120.8(3)
C7 C6 H6 119.6
C5 C6 H6 119.6
C6 C7 C8 121.6(3)
C6 C7 H7 119.2
C8 C7 H7 119.2
C9 C8 C7 118.8(3)
C9 C8 H8 120.6
C7 C8 H8 120.6
C8 C9 O2 117.4(3)
C8 C9 C10 121.0(3)
O2 C9 C10 121.6(3)
C5 C10 C1 120.7(3)
C5 C10 C9 120.7(3)
C1 C10 C9 118.6(3)
C12 C11 C20 121.0(3)
C12 C11 C1 120.5(3)
C20 C11 C1 118.5(3)
C11 C12 O2 122.1(3)
C11 C12 C13 119.3(3)
O2 C12 C13 118.6(3)
O5 C13 C14 119.9(3)
O5 C13 C12 118.2(3)
C14 C13 C12 121.9(3)
C13 C14 C15 119.5(3)
C13 C14 C33 115.8(3)
C15 C14 C33 124.6(3)
C16 C15 C20 117.7(3)
C16 C15 C14 124.8(3)
C20 C15 C14 117.5(3)
C17 C16 C15 120.1(3)
C17 C16 H16 120.0
C15 C16 H16 120.0
C16 C17 C18 122.3(3)
C16 C17 H17 118.9
C18 C17 H17 118.9
C19 C18 C17 118.1(3)
C19 C18 H18 121.0
C17 C18 H18 121.0
C18 C19 O1 117.1(3)
C18 C19 C20 121.6(3)
O1 C19 C20 121.2(3)
C19 C20 C11 119.1(3)
C19 C20 C15 120.1(3)
C11 C20 C15 120.8(3)
O3 C21 O4 112.0(3)
O3 C21 H21A 109.2
O4 C21 H21A 109.2
O3 C21 H21B 109.2
O4 C21 H21B 109.2
H21A C21 H21B 107.9
C23 C22 C31 118.3(3)
C23 C22 C4 118.0(3)
C31 C22 C4 123.7(3)
C22 C23 O4 119.7(3)
C22 C23 C24 122.7(3)
O4 C23 C24 117.6(3)
C25 C24 C23 119.4(3)
C25 C24 H24 120.3
C23 C24 H24 120.3
C24 C25 C26 120.9(3)
C24 C25 H25 119.5
C26 C25 H25 119.5
C25 C26 C31 119.8(3)
C25 C26 C27 121.3(4)
C31 C26 C27 118.9(4)
C28 C27 C26 121.2(4)
C28 C27 H27 119.4
C26 C27 H27 119.4
C27 C28 C29 119.6(4)
C27 C28 H28 120.2
C29 C28 H28 120.2
C30 C29 C28 120.7(4)
C30 C29 H29 119.6
C28 C29 H29 119.6
C29 C30 C31 121.2(4)
C29 C30 H30 119.4
C31 C30 H30 119.4
C30 C31 C26 118.1(3)
C30 C31 C22 123.1(3)
C26 C31 C22 118.7(3)
O6 C32 O5 111.7(3)
O6 C32 H32A 109.3
O5 C32 H32A 109.3
O6 C32 H32B 109.3
O5 C32 H32B 109.3
H32A C32 H32B 107.9
C34 C33 C42 118.4(3)
C34 C33 C14 117.8(3)
C42 C33 C14 123.7(3)
C33 C34 O6 119.3(3)
C33 C34 C35 122.5(3)
O6 C34 C35 118.2(3)
C36 C35 C34 119.2(3)
C36 C35 H35 120.4
C34 C35 H35 120.4
C35 C36 C37 121.5(3)
C35 C36 H36 119.3
C37 C36 H36 119.3
C36 C37 C38 122.0(3)
C36 C37 C42 119.3(3)
C38 C37 C42 118.7(3)
C39 C38 C37 121.5(3)
C39 C38 H38 119.2
C37 C38 H38 119.2
C38 C39 C40 119.8(3)
C38 C39 H39 120.1
C40 C39 H39 120.1
C41 C40 C39 120.3(3)
C41 C40 H40 119.9
C39 C40 H40 119.9
C40 C41 C42 121.2(3)
C40 C41 H41 119.4
C42 C41 H41 119.4
C41 C42 C37 118.4(3)
C41 C42 C33 122.6(3)
C37 C42 C33 119.0(3)
C44 C43 C52 121.2(3)
C44 C43 C53 120.3(3)
C52 C43 C53 118.5(3)
C43 C44 O7 122.3(3)
C43 C44 C45 119.1(3)
O7 C44 C45 118.6(3)
O9 C45 C46 119.2(3)
O9 C45 C44 118.3(3)
C46 C45 C44 122.5(3)
C45 C46 C47 119.0(3)
C45 C46 C64 116.3(3)
C47 C46 C64 124.5(3)
C48 C47 C52 118.0(3)
C48 C47 C46 124.7(3)
C52 C47 C46 117.3(3)
C49 C48 C47 120.1(3)
C49 C48 H48 119.9
C47 C48 H48 119.9
C48 C49 C50 121.9(3)
C48 C49 H49 119.0
C50 C49 H49 119.0
C51 C50 C49 118.3(3)
C51 C50 H50 120.8
C49 C50 H50 120.8
C50 C51 O8 117.1(3)
C50 C51 C52 121.3(3)
O8 C51 C52 121.5(3)
C51 C52 C43 118.9(3)
C51 C52 C47 120.2(3)
C43 C52 C47 120.9(3)
C54 C53 C62 120.7(3)
C54 C53 C43 120.5(3)
C62 C53 C43 118.8(3)
C53 C54 O8 121.5(3)
C53 C54 C55 119.4(3)
O8 C54 C55 119.1(3)
O11 C55 C56 119.1(3)
O11 C55 C54 118.8(3)
C56 C55 C54 122.1(3)
C55 C56 C57 119.3(3)
C55 C56 C75 116.1(3)
C57 C56 C75 124.3(3)
C58 C57 C62 117.5(3)
C58 C57 C56 125.4(3)
C62 C57 C56 117.0(3)
C59 C58 C57 120.5(3)
C59 C58 H58 119.7
C57 C58 H58 119.7
C58 C59 C60 121.9(3)
C58 C59 H59 119.0
C60 C59 H59 119.0
C61 C60 C59 118.7(3)
C61 C60 H60 120.7
C59 C60 H60 120.7
C60 C61 O7 117.2(3)
C60 C61 C62 121.2(3)
O7 C61 C62 121.6(3)
C53 C62 C61 118.5(3)
C53 C62 C57 121.3(3)
C61 C62 C57 120.1(3)
O9 C63 O10 111.3(3)
O9 C63 H63A 109.4
O10 C63 H63A 109.4
O9 C63 H63B 109.4
O10 C63 H63B 109.4
H63A C63 H63B 108.0
C65 C64 C73 117.6(3)
C65 C64 C46 117.8(3)
C73 C64 C46 124.4(3)
C64 C65 O10 119.4(3)
C64 C65 C66 123.2(3)
O10 C65 C66 117.4(3)
C67 C66 C65 119.2(3)
C67 C66 H66 120.4
C65 C66 H66 120.4
C66 C67 C68 120.8(3)
C66 C67 H67 119.6
C68 C67 H67 119.6
C69 C68 C73 119.6(3)
C69 C68 C67 121.0(3)
C73 C68 C67 119.4(3)
C70 C69 C68 121.2(3)
C70 C69 H69 119.4
C68 C69 H69 119.4
C69 C70 C71 119.6(3)
C69 C70 H70 120.2
C71 C70 H70 120.2
C72 C71 C70 120.6(3)
C72 C71 H71 119.7
C70 C71 H71 119.7
C71 C72 C73 121.1(3)
C71 C72 H72 119.4
C73 C72 H72 119.4
C68 C73 C72 117.8(3)
C68 C73 C64 119.6(3)
C72 C73 C64 122.5(3)
O11 C74 O12 111.7(3)
O11 C74 H74A 109.3
O12 C74 H74A 109.3
O11 C74 H74B 109.3
O12 C74 H74B 109.3
H74A C74 H74B 107.9
C76 C75 C84 117.4(3)
C76 C75 C56 118.8(3)
C84 C75 C56 123.8(3)
C75 C76 O12 119.0(3)
C75 C76 C77 123.3(3)
O12 C76 C77 117.8(3)
C78 C77 C76 119.3(3)
C78 C77 H77 120.3
C76 C77 H77 120.3
C77 C78 C79 120.9(3)
C77 C78 H78 119.5
C79 C78 H78 119.5
C78 C79 C80 121.2(3)
C78 C79 C84 119.3(3)
C80 C79 C84 119.5(3)
C81 C80 C79 120.8(3)
C81 C80 H80 119.6
C79 C80 H80 119.6
C80 C81 C82 120.2(3)
C80 C81 H81 119.9
C82 C81 H81 119.9
C83 C82 C81 120.7(3)
C83 C82 H82 119.6
C81 C82 H82 119.6
C82 C83 C84 120.9(3)
C82 C83 H83 119.6
C84 C83 H83 119.6
C79 C84 C83 117.7(3)
C79 C84 C75 119.6(3)
C83 C84 C75 122.7(3)

loop_
_geom_bond_atom_site_label_1
_geom_bond_atom_site_label_2
_geom_bond_distance
O1 C2 1.382(4)
O1 C19 1.399(4)
O2 C12 1.378(4)
O2 C9 1.400(4)
O3 C3 1.375(4)
O3 C21 1.408(4)
O4 C23 1.391(4)
O4 C21 1.414(4)
O5 C13 1.384(4)
O5 C32 1.418(4)
O6 C34 1.394(4)
O6 C32 1.417(4)
O7 C44 1.378(4)
O7 C61 1.400(4)
O8 C54 1.385(4)
O8 C51 1.391(4)
O9 C45 1.386(4)
O9 C63 1.417(4)
O10 C65 1.390(4)
O10 C63 1.423(4)
O11 C55 1.378(4)
O11 C74 1.407(4)
O12 C76 1.397(4)
O12 C74 1.417(4)
C1 C2 1.366(5)
C1 C10 1.411(4)
C1 C11 1.433(4)
C2 C3 1.402(5)
C3 C4 1.382(4)
C4 C5 1.443(5)
C4 C22 1.493(5)
C5 C10 1.412(4)
C5 C6 1.415(5)
C6 C7 1.376(5)
C6 H6 0.9500
C7 C8 1.407(5)
C7 H7 0.9500
C8 C9 1.359(4)
C8 H8 0.9500
C9 C10 1.415(4)
C11 C12 1.364(5)
C11 C20 1.414(4)
C12 C13 1.403(5)
C13 C14 1.391(5)
C14 C15 1.437(5)
C14 C33 1.496(5)
C15 C16 1.418(4)
C15 C20 1.418(4)
C16 C17 1.372(5)
C16 H16 0.9500
C17 C18 1.415(5)
C17 H17 0.9500
C18 C19 1.359(5)
C18 H18 0.9500
C19 C20 1.413(5)
C21 H21A 0.9900
C21 H21B 0.9900
C22 C23 1.377(5)
C22 C31 1.439(5)
C23 C24 1.402(5)
C24 C25 1.362(5)
C24 H24 0.9500
C25 C26 1.412(5)
C25 H25 0.9500
C26 C31 1.420(5)
C26 C27 1.424(5)
C27 C28 1.364(6)
C27 H27 0.9500
C28 C29 1.406(6)
C28 H28 0.9500
C29 C30 1.365(5)
C29 H29 0.9500
C30 C31 1.417(5)
C30 H30 0.9500
C32 H32A 0.9900
C32 H32B 0.9900
C33 C34 1.378(5)
C33 C42 1.437(5)
C34 C35 1.408(5)
C35 C36 1.361(5)
C35 H35 0.9500
C36 C37 1.410(5)
C36 H36 0.9500
C37 C38 1.416(5)
C37 C42 1.427(5)
C38 C39 1.360(6)
C38 H38 0.9500
C39 C40 1.413(5)
C39 H39 0.9500
C40 C41 1.368(5)
C40 H40 0.9500
C41 C42 1.413(5)
C41 H41 0.9500
C43 C44 1.361(4)
C43 C52 1.412(4)
C43 C53 1.431(4)
C44 C45 1.400(4)
C45 C46 1.386(4)
C46 C47 1.451(5)
C46 C64 1.490(5)
C47 C48 1.415(5)
C47 C52 1.416(4)
C48 C49 1.376(5)
C48 H48 0.9500
C49 C50 1.412(5)
C49 H49 0.9500
C50 C51 1.370(5)
C50 H50 0.9500
C51 C52 1.408(5)
C53 C54 1.369(5)
C53 C62 1.406(4)
C54 C55 1.393(5)
C55 C56 1.393(5)
C56 C57 1.444(5)
C56 C75 1.489(5)
C57 C58 1.415(4)
C57 C62 1.416(5)
C58 C59 1.379(5)
C58 H58 0.9500
C59 C60 1.396(5)
C59 H59 0.9500
C60 C61 1.366(5)
C60 H60 0.9500
C61 C62 1.416(4)
C63 H63A 0.9900
C63 H63B 0.9900
C64 C65 1.380(5)
C64 C73 1.437(5)
C65 C66 1.405(5)
C66 C67 1.365(5)
C66 H66 0.9500
C67 C68 1.423(5)
C67 H67 0.9500
C68 C69 1.412(5)
C68 C73 1.418(5)
C69 C70 1.364(5)
C69 H69 0.9500
C70 C71 1.408(5)
C70 H70 0.9500
C71 C72 1.370(5)
C71 H71 0.9500
C72 C73 1.419(5)
C72 H72 0.9500
C74 H74A 0.9900
C74 H74B 0.9900
C75 C76 1.385(5)
C75 C84 1.431(4)
C76 C77 1.398(5)
C77 C78 1.363(5)
C77 H77 0.9500
C78 C79 1.415(5)
C78 H78 0.9500
C79 C80 1.419(5)
C79 C84 1.423(5)
C80 C81 1.358(5)
C80 H80 0.9500
C81 C82 1.408(5)
C81 H81 0.9500
C82 C83 1.361(5)
C82 H82 0.9500
C83 C84 1.431(5)
C83 H83 0.9500

loop_
_geom_torsion_atom_site_label_1
_geom_torsion_atom_site_label_2
_geom_torsion_atom_site_label_3
_geom_torsion_atom_site_label_4
_geom_torsion
C10 C1 C2 O1 -179.4(3)
C11 C1 C2 O1 1.1(5)
C10 C1 C2 C3 1.3(5)
C11 C1 C2 C3 -178.1(3)
C19 O1 C2 C1 1.4(4)
C19 O1 C2 C3 -179.4(3)
C21 O3 C3 C4 77.4(4)
C21 O3 C3 C2 -104.5(3)
C1 C2 C3 O3 178.2(3)
O1 C2 C3 O3 -1.1(4)
C1 C2 C3 C4 -3.7(5)
O1 C2 C3 C4 177.0(3)
O3 C3 C4 C5 -178.9(3)
C2 C3 C4 C5 3.1(5)
O3 C3 C4 C22 -3.6(4)
C2 C3 C4 C22 178.4(3)
C3 C4 C5 C10 0.0(4)
C22 C4 C5 C10 -175.0(3)
C3 C4 C5 C6 177.5(3)
C22 C4 C5 C6 2.5(5)
C10 C5 C6 C7 -1.1(5)
C4 C5 C6 C7 -178.6(3)
C5 C6 C7 C8 1.2(5)
C6 C7 C8 C9 -0.3(5)
C7 C8 C9 O2 179.0(3)
C7 C8 C9 C10 -0.9(5)
C12 O2 C9 C8 177.5(3)
C12 O2 C9 C10 -2.7(4)
C6 C5 C10 C1 -180.0(3)
C4 C5 C10 C1 -2.3(4)
C6 C5 C10 C9 0.0(4)
C4 C5 C10 C9 177.7(3)
C2 C1 C10 C5 1.7(5)
C11 C1 C10 C5 -178.9(3)
C2 C1 C10 C9 -178.3(3)
C11 C1 C10 C9 1.2(4)
C8 C9 C10 C5 1.0(5)
O2 C9 C10 C5 -178.8(3)
C8 C9 C10 C1 -179.0(3)
O2 C9 C10 C1 1.1(4)
C2 C1 C11 C12 177.5(3)
C10 C1 C11 C12 -1.9(4)
C2 C1 C11 C20 -2.1(4)
C10 C1 C11 C20 178.4(3)
C20 C11 C12 O2 180.0(3)
C1 C11 C12 O2 0.3(5)
C20 C11 C12 C13 0.5(5)
C1 C11 C12 C13 -179.2(3)
C9 O2 C12 C11 2.0(4)
C9 O2 C12 C13 -178.5(3)
C32 O5 C13 C14 77.2(4)
C32 O5 C13 C12 -104.4(3)
C11 C12 C13 O5 -179.9(3)
O2 C12 C13 O5 0.5(4)
C11 C12 C13 C14 -1.6(5)
O2 C12 C13 C14 178.9(3)
O5 C13 C14 C15 -179.4(3)
C12 C13 C14 C15 2.3(5)
O5 C13 C14 C33 -2.5(4)
C12 C13 C14 C33 179.2(3)
C13 C14 C15 C16 176.6(3)
C33 C14 C15 C16 0.0(5)
C13 C14 C15 C20 -1.9(5)
C33 C14 C15 C20 -178.6(3)
C20 C15 C16 C17 -2.9(5)
C14 C15 C16 C17 178.5(3)
C15 C16 C17 C18 2.1(5)
C16 C17 C18 C19 0.8(5)
C17 C18 C19 O1 176.1(3)
C17 C18 C19 C20 -2.7(5)
C2 O1 C19 C18 178.3(3)
C2 O1 C19 C20 -2.9(4)
C18 C19 C20 C11 -179.4(3)
O1 C19 C20 C11 1.9(5)
C18 C19 C20 C15 1.8(5)
O1 C19 C20 C15 -177.0(3)
C12 C11 C20 C19 -179.0(3)
C1 C11 C20 C19 0.6(4)
C12 C11 C20 C15 -0.2(5)
C1 C11 C20 C15 179.5(3)
C16 C15 C20 C19 1.1(5)
C14 C15 C20 C19 179.8(3)
C16 C15 C20 C11 -177.8(3)
C14 C15 C20 C11 0.9(5)
C3 O3 C21 O4 -46.8(4)
C23 O4 C21 O3 -45.2(4)
C3 C4 C22 C23 -46.6(4)
C5 C4 C22 C23 128.5(3)
C3 C4 C22 C31 131.5(3)
C5 C4 C22 C31 -53.4(5)
C31 C22 C23 O4 -179.6(3)
C4 C22 C23 O4 -1.4(5)
C31 C22 C23 C24 3.3(5)
C4 C22 C23 C24 -178.5(3)
C21 O4 C23 C22 74.5(4)
C21 O4 C23 C24 -108.2(3)
C22 C23 C24 C25 0.6(5)
O4 C23 C24 C25 -176.6(3)
C23 C24 C25 C26 -2.0(5)
C24 C25 C26 C31 -0.5(5)
C24 C25 C26 C27 -179.3(3)
C25 C26 C27 C28 177.7(4)
C31 C26 C27 C28 -1.2(5)
C26 C27 C28 C29 -2.4(6)
C27 C28 C29 C30 2.2(6)
C28 C29 C30 C31 1.6(6)
C29 C30 C31 C26 -5.1(5)
C29 C30 C31 C22 176.6(3)
C25 C26 C31 C30 -174.1(3)
C27 C26 C31 C30 4.8(5)
C25 C26 C31 C22 4.4(5)
C27 C26 C31 C22 -176.8(3)
C23 C22 C31 C30 172.7(3)
C4 C22 C31 C30 -5.4(5)
C23 C22 C31 C26 -5.7(5)
C4 C22 C31 C26 176.3(3)
C34 O6 C32 O5 -45.0(4)
C13 O5 C32 O6 -47.4(4)
C13 C14 C33 C34 -47.3(4)
C15 C14 C33 C34 129.4(3)
C13 C14 C33 C42 129.3(3)
C15 C14 C33 C42 -54.0(5)
C42 C33 C34 O6 -178.9(3)
C14 C33 C34 O6 -2.2(5)
C42 C33 C34 C35 3.0(5)
C14 C33 C34 C35 179.8(3)
C32 O6 C34 C33 76.2(4)
C32 O6 C34 C35 -105.7(4)
C33 C34 C35 C36 -0.3(5)
O6 C34 C35 C36 -178.3(3)
C34 C35 C36 C37 -1.9(5)
C35 C36 C37 C38 -178.3(3)
C35 C36 C37 C42 1.3(5)
C36 C37 C38 C39 177.9(4)
C42 C37 C38 C39 -1.6(5)
C37 C38 C39 C40 -1.2(5)
C38 C39 C40 C41 2.1(5)
C39 C40 C41 C42 -0.2(5)
C40 C41 C42 C37 -2.5(5)
C40 C41 C42 C33 179.9(3)
C36 C37 C42 C41 -176.1(3)
C38 C37 C42 C41 3.4(5)
C36 C37 C42 C33 1.5(5)
C38 C37 C42 C33 -178.9(3)
C34 C33 C42 C41 174.0(3)
C14 C33 C42 C41 -2.6(5)
C34 C33 C42 C37 -3.6(5)
C14 C33 C42 C37 179.8(3)
C52 C43 C44 O7 -179.1(3)
C53 C43 C44 O7 2.4(5)
C52 C43 C44 C45 0.9(5)
C53 C43 C44 C45 -177.6(3)
C61 O7 C44 C43 0.3(4)
C61 O7 C44 C45 -179.8(3)
C63 O9 C45 C46 78.7(4)
C63 O9 C45 C44 -102.6(3)
C43 C44 C45 O9 178.9(3)
O7 C44 C45 O9 -1.0(4)
C43 C44 C45 C46 -2.4(5)
O7 C44 C45 C46 177.7(3)
O9 C45 C46 C47 -179.1(3)
C44 C45 C46 C47 2.2(5)
O9 C45 C46 C64 -3.4(4)
C44 C45 C46 C64 177.9(3)
C45 C46 C47 C48 177.4(3)
C64 C46 C47 C48 2.1(5)
C45 C46 C47 C52 -0.7(5)
C64 C46 C47 C52 -176.0(3)
C52 C47 C48 C49 -2.7(5)
C46 C47 C48 C49 179.2(3)
C47 C48 C49 C50 2.5(5)
C48 C49 C50 C51 0.1(5)
C49 C50 C51 O8 175.9(3)
C49 C50 C51 C52 -2.4(5)
C54 O8 C51 C50 178.2(3)
C54 O8 C51 C52 -3.5(4)
C50 C51 C52 C43 -178.5(3)
O8 C51 C52 C43 3.2(5)
C50 C51 C52 C47 2.0(5)
O8 C51 C52 C47 -176.2(3)
C44 C43 C52 C51 -178.9(3)
C53 C43 C52 C51 -0.4(4)
C44 C43 C52 C47 0.5(5)
C53 C43 C52 C47 179.1(3)
C48 C47 C52 C51 0.6(5)
C46 C47 C52 C51 178.8(3)
C48 C47 C52 C43 -178.9(3)
C46 C47 C52 C43 -0.6(5)
C44 C43 C53 C54 176.4(3)
C52 C43 C53 C54 -2.2(4)
C44 C43 C53 C62 -2.7(4)
C52 C43 C53 C62 178.8(3)
C62 C53 C54 O8 -179.1(3)
C43 C53 C54 O8 1.9(5)
C62 C53 C54 C55 2.1(5)
C43 C53 C54 C55 -176.9(3)
C51 O8 C54 C53 0.9(4)
C51 O8 C54 C55 179.8(3)
C74 O11 C55 C56 78.2(4)
C74 O11 C55 C54 -103.8(3)
C53 C54 C55 O11 177.6(3)
O8 C54 C55 O11 -1.3(4)
C53 C54 C55 C56 -4.5(5)
O8 C54 C55 C56 176.6(3)
O11 C55 C56 C57 -178.8(3)
C54 C55 C56 C57 3.4(5)
O11 C55 C56 C75 -4.0(4)
C54 C55 C56 C75 178.2(3)
C55 C56 C57 C58 177.7(3)
C75 C56 C57 C58 3.3(5)
C55 C56 C57 C62 0.1(4)
C75 C56 C57 C62 -174.2(3)
C62 C57 C58 C59 -1.5(5)
C56 C57 C58 C59 -179.0(3)
C57 C58 C59 C60 1.8(5)
C58 C59 C60 C61 -0.3(5)
C59 C60 C61 O7 178.1(3)
C59 C60 C61 C62 -1.4(5)
C44 O7 C61 C60 177.9(3)
C44 O7 C61 C62 -2.6(4)
C54 C53 C62 C61 -178.7(3)
C43 C53 C62 C61 0.4(4)
C54 C53 C62 C57 1.4(5)
C43 C53 C62 C57 -179.6(3)
C60 C61 C62 C53 -178.3(3)
O7 C61 C62 C53 2.3(5)
C60 C61 C62 C57 1.6(5)
O7 C61 C62 C57 -177.8(3)
C58 C57 C62 C53 179.7(3)
C56 C57 C62 C53 -2.5(4)
C58 C57 C62 C61 -0.2(4)
C56 C57 C62 C61 177.6(3)
C45 O9 C63 O10 -48.4(4)
C65 O10 C63 O9 -44.4(4)
C45 C46 C64 C65 -46.8(4)
C47 C46 C64 C65 128.7(4)
C45 C46 C64 C73 128.4(3)
C47 C46 C64 C73 -56.1(5)
C73 C64 C65 O10 -178.0(3)
C46 C64 C65 O10 -2.5(5)
C73 C64 C65 C66 3.6(5)
C46 C64 C65 C66 179.2(3)
C63 O10 C65 C64 76.0(4)
C63 O10 C65 C66 -105.5(3)
C64 C65 C66 C67 0.1(5)
O10 C65 C66 C67 -178.4(3)
C65 C66 C67 C68 -2.3(5)
C66 C67 C68 C69 -177.5(3)
C66 C67 C68 C73 0.7(5)
C73 C68 C69 C70 -1.7(5)
C67 C68 C69 C70 176.4(3)
C68 C69 C70 C71 -1.0(5)
C69 C70 C71 C72 2.5(5)
C70 C71 C72 C73 -1.2(5)
C69 C68 C73 C72 2.8(5)
C67 C68 C73 C72 -175.3(3)
C69 C68 C73 C64 -178.8(3)
C67 C68 C73 C64 3.1(5)
C71 C72 C73 C68 -1.4(5)
C71 C72 C73 C64 -179.8(3)
C65 C64 C73 C68 -5.1(5)
C46 C64 C73 C68 179.7(3)
C65 C64 C73 C72 173.2(3)
C46 C64 C73 C72 -2.0(5)
C55 O11 C74 O12 -47.4(4)
C76 O12 C74 O11 -45.3(4)
C55 C56 C75 C76 -46.2(4)
C57 C56 C75 C76 128.3(3)
C55 C56 C75 C84 132.1(3)
C57 C56 C75 C84 -53.4(5)
C84 C75 C76 O12 -179.9(3)
C56 C75 C76 O12 -1.5(4)
C84 C75 C76 C77 2.2(5)
C56 C75 C76 C77 -179.4(3)
C74 O12 C76 C75 74.9(4)
C74 O12 C76 C77 -107.2(3)
C75 C76 C77 C78 1.6(5)
O12 C76 C77 C78 -176.3(3)
C76 C77 C78 C79 -2.4(5)
C77 C78 C79 C80 -179.2(3)
C77 C78 C79 C84 -0.6(5)
C78 C79 C80 C81 177.4(3)
C84 C79 C80 C81 -1.2(5)
C79 C80 C81 C82 -2.6(5)
C80 C81 C82 C83 2.7(5)
C81 C82 C83 C84 1.0(5)
C78 C79 C84 C83 -173.9(3)
C80 C79 C84 C83 4.7(5)
C78 C79 C84 C75 4.5(5)
C80 C79 C84 C75 -176.9(3)
C82 C83 C84 C79 -4.7(5)
C82 C83 C84 C75 176.9(3)
C76 C75 C84 C79 -5.2(4)
C56 C75 C84 C79 176.5(3)
C76 C75 C84 C83 173.1(3)
C56 C75 C84 C83 -5.2(5)
